data_4086092
loop_
_publ_author_name
'Kanno, Yuto'
'Komuro, Takashi'
'Tobita, Hiromi'

_publ_section_title
;
 Direct Conversion of a Si--C(aryl) Bond to Si--Heteroatom Bonds in the
 Reactions of \h3-\a-Silabenzyl Molybdenum and Tungsten Complexes with
 2-Substituted Pyridines
;
_journal_issue 15
_journal_name_full Organometallics
_journal_page_first 3699
_journal_paper_doi 10.1021/acs.organomet.5b00335
_journal_volume 34
_journal_year 2015
_chemical_formula_moiety 'C31 H34 Mo N2 O2 Si'
_chemical_formula_sum 'C31 H34 Mo N2 O2 Si'
_chemical_formula_weight 590.63
_chemical_name_systematic
; 
 ? 
;
_space_group_IT_number 2
_symmetry_cell_setting triclinic
_symmetry_Int_Tables_number 2
_symmetry_space_group_name_Hall '-P 1'
_symmetry_space_group_name_H-M 'P -1'
_atom_sites_solution_hydrogens geom
_atom_sites_solution_primary direct
_atom_sites_solution_secondary difmap
_audit_creation_method SHELXL-97
_cell_angle_alpha 64.028(3)
_cell_angle_beta 89.2027(15)
_cell_angle_gamma 88.1252(19)
_cell_formula_units_Z 4
_cell_length_a 8.6869(3)
_cell_length_b 18.5852(3)
_cell_length_c 19.3204(2)
_cell_measurement_reflns_used 38490
_cell_measurement_temperature 150(2)
_cell_measurement_theta_max 27.3
_cell_measurement_theta_min 1.2
_cell_volume 2802.72(13)
_computing_cell_refinement PROCESS-AUTO
_computing_data_collection PROCESS-AUTO
_computing_data_reduction 'teXsan Ver.1.11'
_computing_molecular_graphics
;
'ORTEP-3', 'Yadokari-XG 2009 (Wakita, Nemoto, et al., 2009)'
;
_computing_publication_material
;
'Yadokari-XG 2009 (Wakita, Nemoto, et al., 2009)' 
;
_computing_structure_refinement 'SHELXL-97 (Sheldrick, 1997)'
_computing_structure_solution 'SHELXS-97 (Sheldrick, 1990)'
_diffrn_ambient_temperature 150(2)
_diffrn_detector_area_resol_mean 10.00
_diffrn_measured_fraction_theta_full 0.979
_diffrn_measured_fraction_theta_max 0.979
_diffrn_measurement_device_type 'Rigaku RAXIS-RAPID Imaging Plate'
_diffrn_measurement_method \w
_diffrn_radiation_monochromator graphite
_diffrn_radiation_source 'rotating-anode X-ray tube'
_diffrn_radiation_type MoK\a
_diffrn_radiation_wavelength 0.71069
_diffrn_reflns_av_R_equivalents 0.0763
_diffrn_reflns_av_sigmaI/netI 0.0539
_diffrn_reflns_limit_h_max 11
_diffrn_reflns_limit_h_min -11
_diffrn_reflns_limit_k_max 23
_diffrn_reflns_limit_k_min -23
_diffrn_reflns_limit_l_max 24
_diffrn_reflns_limit_l_min -24
_diffrn_reflns_number 37898
_diffrn_reflns_theta_full 27.30
_diffrn_reflns_theta_max 27.30
_diffrn_reflns_theta_min 1.17
_exptl_absorpt_coefficient_mu 0.541
_exptl_absorpt_correction_T_max 0.920175
_exptl_absorpt_correction_T_min 0.872027
_exptl_absorpt_correction_type numerical
_exptl_absorpt_process_details
; 
HIGASHI, T. (1999). Shape - Program to obtain Crystal Shape using CCD camera.
Rigaku Corporation, Tokyo, Japan. 
HIGASHI, T. (1999). Numabs - Numerical Absorption Correction,
Rigaku Corporation, Tokyo, Japan. 
;
_exptl_crystal_colour yellow
_exptl_crystal_density_diffrn 1.400
_exptl_crystal_density_method 'not measured'
_exptl_crystal_description block
_exptl_crystal_F_000 1224
_exptl_crystal_size_max 0.21
_exptl_crystal_size_mid 0.21
_exptl_crystal_size_min 0.17
_refine_diff_density_max 3.013
_refine_diff_density_min -1.312
_refine_diff_density_rms 0.207
_refine_ls_extinction_method none
_refine_ls_goodness_of_fit_ref 1.154
_refine_ls_hydrogen_treatment mixed
_refine_ls_matrix_type full
_refine_ls_number_parameters 689
_refine_ls_number_reflns 12348
_refine_ls_number_restraints 0
_refine_ls_restrained_S_all 1.154
_refine_ls_R_factor_all 0.0835
_refine_ls_R_factor_gt 0.0725
_refine_ls_shift/su_max 0.000
_refine_ls_shift/su_mean 0.000
_refine_ls_structure_factor_coef Fsqd
_refine_ls_weighting_details 'calc w=1/[\s^2^(Fo^2^)+(0.0740P)^2^+20.0078P] where P=(Fo^2^+2Fc^2^)/3'
_refine_ls_weighting_scheme calc
_refine_ls_wR_factor_gt 0.1893
_refine_ls_wR_factor_ref 0.1984
_reflns_number_gt 10926
_reflns_number_total 12348
_reflns_threshold_expression >2\s(I)
_cod_data_source_file om5b00335_si_002.cif
_cod_data_source_block complex-3
_cod_depositor_comments 'Adding full bibliography for 4086090--4086094.cif.'
_cod_original_cell_volume 2802.72(11)
_cod_database_code 4086092

loop_
_symmetry_equiv_pos_as_xyz
'x, y, z'
'-x, -y, -z'

loop_
_atom_site_label
_atom_site_type_symbol
_atom_site_fract_x
_atom_site_fract_y
_atom_site_fract_z
_atom_site_U_iso_or_equiv
_atom_site_adp_type
_atom_site_occupancy
_atom_site_symmetry_multiplicity
_atom_site_calc_flag
_atom_site_refinement_flags
Mo1 Mo 0.34050(5) 0.87592(3) 0.25348(2) 0.01617(13) Uani 1 1 d .
Si1 Si 0.54240(17) 0.78434(9) 0.23615(8) 0.0177(3) Uani 1 1 d .
O1 O 0.0610(6) 0.9032(3) 0.1461(3) 0.0430(12) Uani 1 1 d .
O2 O 0.2039(6) 0.7084(3) 0.3088(3) 0.0409(12) Uani 1 1 d .
N1 N 0.4816(5) 0.9506(3) 0.1500(3) 0.0198(9) Uani 1 1 d .
N2 N 0.6843(6) 0.8570(3) 0.1882(3) 0.0226(9) Uani 1 1 d .
H1 H 0.789(11) 0.850(5) 0.172(5) 0.05(3) Uiso 1 1 d .
C1 C 0.1697(7) 0.8953(4) 0.1829(4) 0.0271(12) Uani 1 1 d .
C2 C 0.2588(7) 0.7714(4) 0.2854(3) 0.0251(12) Uani 1 1 d .
C3 C 0.6290(6) 0.9309(3) 0.1399(3) 0.0198(10) Uani 1 1 d .
C4 C 0.7205(7) 0.9850(3) 0.0787(3) 0.0231(11) Uani 1 1 d .
H2 H 0.8244 0.9711 0.0727 0.028 Uiso 1 1 calc R
C5 C 0.6573(7) 1.0567(3) 0.0291(3) 0.0254(12) Uani 1 1 d .
H3 H 0.7173 1.0932 -0.0120 0.030 Uiso 1 1 calc R
C6 C 0.5054(7) 1.0771(3) 0.0379(3) 0.0251(12) Uani 1 1 d .
H4 H 0.4598 1.1268 0.0032 0.030 Uiso 1 1 calc R
C7 C 0.4231(7) 1.0225(3) 0.0992(3) 0.0233(11) Uani 1 1 d .
H5 H 0.3196 1.0363 0.1060 0.028 Uiso 1 1 calc R
C8 C 0.6406(6) 0.7003(3) 0.3201(3) 0.0203(10) Uani 1 1 d .
C9 C 0.7786(7) 0.7065(4) 0.3530(4) 0.0285(13) Uani 1 1 d .
H6 H 0.8347 0.7544 0.3294 0.034 Uiso 1 1 calc R
C10 C 0.8349(8) 0.6433(4) 0.4200(4) 0.0324(14) Uani 1 1 d .
H7 H 0.9282 0.6493 0.4418 0.039 Uiso 1 1 calc R
C11 C 0.7586(8) 0.5722(4) 0.4556(3) 0.0279(12) Uani 1 1 d .
C12 C 0.6267(8) 0.5639(4) 0.4207(4) 0.0311(13) Uani 1 1 d .
H8 H 0.5753 0.5145 0.4425 0.037 Uiso 1 1 calc R
C13 C 0.5683(8) 0.6267(4) 0.3545(4) 0.0324(14) Uani 1 1 d .
H9 H 0.4770 0.6194 0.3320 0.039 Uiso 1 1 calc R
C14 C 0.8113(9) 0.5053(4) 0.5309(4) 0.0380(16) Uani 1 1 d .
H10 H 0.9077 0.5196 0.5469 0.057 Uiso 1 1 calc R
H11 H 0.8281 0.4562 0.5246 0.057 Uiso 1 1 calc R
H12 H 0.7323 0.4967 0.5703 0.057 Uiso 1 1 calc R
C15 C 0.5000(6) 0.7403(3) 0.1676(3) 0.0197(10) Uani 1 1 d .
C16 C 0.6173(7) 0.6963(4) 0.1499(4) 0.0276(12) Uani 1 1 d .
H13 H 0.7133 0.6862 0.1759 0.033 Uiso 1 1 calc R
C17 C 0.5958(7) 0.6679(4) 0.0960(4) 0.0316(13) Uani 1 1 d .
H14 H 0.6767 0.6385 0.0855 0.038 Uiso 1 1 calc R
C18 C 0.4567(7) 0.6818(4) 0.0566(3) 0.0268(12) Uani 1 1 d .
C19 C 0.3392(7) 0.7246(3) 0.0737(3) 0.0231(11) Uani 1 1 d .
H15 H 0.2433 0.7347 0.0475 0.028 Uiso 1 1 calc R
C20 C 0.3617(7) 0.7523(3) 0.1285(3) 0.0226(11) Uani 1 1 d .
H16 H 0.2797 0.7807 0.1396 0.027 Uiso 1 1 calc R
C21 C 0.4352(8) 0.6518(5) -0.0032(4) 0.0376(15) Uani 1 1 d .
H17 H 0.5134 0.6744 -0.0435 0.056 Uiso 1 1 calc R
H18 H 0.3324 0.6682 -0.0261 0.056 Uiso 1 1 calc R
H19 H 0.4458 0.5933 0.0208 0.056 Uiso 1 1 calc R
C22 C 0.2194(7) 0.8831(4) 0.3559(4) 0.0257(12) Uani 1 1 d .
C23 C 0.3687(7) 0.8473(3) 0.3809(3) 0.0228(11) Uani 1 1 d .
C24 C 0.4805(7) 0.9041(4) 0.3424(3) 0.0237(11) Uani 1 1 d .
C25 C 0.3993(7) 0.9774(3) 0.2942(3) 0.0258(12) Uani 1 1 d .
C26 C 0.2373(7) 0.9643(4) 0.3028(4) 0.0275(12) Uani 1 1 d .
C27 C 0.0691(7) 0.8456(4) 0.3900(4) 0.0334(14) Uani 1 1 d .
H20 H 0.0792 0.7874 0.4084 0.050 Uiso 1 1 calc R
H21 H -0.0117 0.8671 0.3506 0.050 Uiso 1 1 calc R
H22 H 0.0417 0.8578 0.4331 0.050 Uiso 1 1 calc R
C28 C 0.4022(8) 0.7649(4) 0.4456(4) 0.0317(13) Uani 1 1 d .
H23 H 0.4982 0.7426 0.4347 0.048 Uiso 1 1 calc R
H24 H 0.3174 0.7297 0.4498 0.048 Uiso 1 1 calc R
H25 H 0.4126 0.7690 0.4942 0.048 Uiso 1 1 calc R
C29 C 0.6505(8) 0.8981(5) 0.3562(4) 0.0374(15) Uani 1 1 d .
H26 H 0.6742 0.9216 0.3913 0.056 Uiso 1 1 calc R
H27 H 0.7040 0.9271 0.3072 0.056 Uiso 1 1 calc R
H28 H 0.6847 0.8417 0.3793 0.056 Uiso 1 1 calc R
C30 C 0.4713(9) 1.0560(4) 0.2481(4) 0.0380(16) Uani 1 1 d .
H29 H 0.4016 1.0902 0.2064 0.057 Uiso 1 1 calc R
H30 H 0.5688 1.0474 0.2263 0.057 Uiso 1 1 calc R
H31 H 0.4909 1.0821 0.2814 0.057 Uiso 1 1 calc R
C31 C 0.1091(9) 1.0249(4) 0.2689(4) 0.0377(16) Uani 1 1 d .
H32 H 0.0250 1.0010 0.2537 0.057 Uiso 1 1 calc R
H33 H 0.1467 1.0711 0.2237 0.057 Uiso 1 1 calc R
H34 H 0.0713 1.0424 0.3073 0.057 Uiso 1 1 calc R
Mo2 Mo 0.16128(5) 0.37821(3) 0.24965(2) 0.01632(13) Uani 1 1 d .
Si2 Si -0.03315(17) 0.28925(9) 0.23376(8) 0.0179(3) Uani 1 1 d .
O3 O 0.3226(6) 0.2132(3) 0.2928(3) 0.0362(11) Uani 1 1 d .
O4 O 0.4442(6) 0.4101(3) 0.1409(3) 0.0435(12) Uani 1 1 d .
N3 N 0.0189(5) 0.4549(3) 0.1460(2) 0.0189(9) Uani 1 1 d .
N4 N -0.1773(6) 0.3639(3) 0.1840(3) 0.0227(10) Uani 1 1 d .
H35 H -0.277(9) 0.345(4) 0.180(4) 0.028(18) Uiso 1 1 d .
C32 C 0.2582(6) 0.2741(4) 0.2761(3) 0.0234(11) Uani 1 1 d .
C33 C 0.3338(7) 0.4007(4) 0.1786(3) 0.0252(12) Uani 1 1 d .
C34 C -0.1253(6) 0.4371(3) 0.1339(3) 0.0171(10) Uani 1 1 d .
C35 C -0.2157(6) 0.4909(3) 0.0719(3) 0.0218(11) Uani 1 1 d .
H36 H -0.3171 0.4777 0.0647 0.026 Uiso 1 1 calc R
C36 C -0.1565(7) 0.5624(3) 0.0218(3) 0.0251(12) Uani 1 1 d .
H37 H -0.2150 0.5986 -0.0213 0.030 Uiso 1 1 calc R
C37 C -0.0088(7) 0.5817(3) 0.0348(3) 0.0250(12) Uani 1 1 d .
H38 H 0.0334 0.6318 0.0019 0.030 Uiso 1 1 calc R
C38 C 0.0736(7) 0.5269(3) 0.0960(3) 0.0231(11) Uani 1 1 d .
H39 H 0.1746 0.5398 0.1040 0.028 Uiso 1 1 calc R
C39 C 0.0078(6) 0.2402(3) 0.1678(3) 0.0197(10) Uani 1 1 d .
C40 C 0.1466(7) 0.2449(3) 0.1281(3) 0.0230(11) Uani 1 1 d .
H40 H 0.2307 0.2704 0.1380 0.028 Uiso 1 1 calc R
C41 C 0.1656(7) 0.2138(4) 0.0755(3) 0.0247(11) Uani 1 1 d .
H41 H 0.2619 0.2181 0.0503 0.030 Uiso 1 1 calc R
C42 C 0.0459(7) 0.1762(4) 0.0588(3) 0.0263(12) Uani 1 1 d .
C43 C -0.0918(7) 0.1698(4) 0.0987(4) 0.0285(12) Uani 1 1 d .
H42 H -0.1747 0.1433 0.0891 0.034 Uiso 1 1 calc R
C44 C -0.1121(7) 0.2005(4) 0.1517(3) 0.0247(11) Uani 1 1 d .
H43 H -0.2079 0.1948 0.1776 0.030 Uiso 1 1 calc R
C45 C 0.0648(8) 0.1444(5) -0.0004(4) 0.0374(15) Uani 1 1 d .
H44 H 0.0638 0.0858 0.0251 0.056 Uiso 1 1 calc R
H45 H 0.1630 0.1616 -0.0274 0.056 Uiso 1 1 calc R
H46 H -0.0200 0.1651 -0.0376 0.056 Uiso 1 1 calc R
C46 C -0.1297(7) 0.2114(3) 0.3199(3) 0.0226(11) Uani 1 1 d .
C47 C -0.2879(7) 0.2039(4) 0.3326(4) 0.0298(13) Uani 1 1 d .
H47 H -0.3562 0.2411 0.2950 0.036 Uiso 1 1 calc R
C48 C -0.3490(7) 0.1432(4) 0.3991(4) 0.0323(14) Uani 1 1 d .
H48 H -0.4575 0.1395 0.4057 0.039 Uiso 1 1 calc R
C49 C -0.2539(8) 0.0892(4) 0.4547(3) 0.0283(13) Uani 1 1 d .
C50 C -0.0956(8) 0.0974(4) 0.4440(4) 0.0324(14) Uani 1 1 d .
H49 H -0.0276 0.0621 0.4831 0.039 Uiso 1 1 calc R
C51 C -0.0358(8) 0.1562(3) 0.3770(4) 0.0292(13) Uani 1 1 d .
H50 H 0.0727 0.1587 0.3702 0.035 Uiso 1 1 calc R
C52 C -0.3158(9) 0.0215(4) 0.5262(4) 0.0395(16) Uani 1 1 d .
H51 H -0.3244 -0.0262 0.5173 0.059 Uiso 1 1 calc R
H52 H -0.4176 0.0372 0.5385 0.059 Uiso 1 1 calc R
H53 H -0.2455 0.0096 0.5694 0.059 Uiso 1 1 calc R
C53 C 0.2847(7) 0.4069(4) 0.3374(4) 0.0261(12) Uani 1 1 d .
C54 C 0.2006(8) 0.4783(4) 0.2892(3) 0.0281(13) Uani 1 1 d .
C55 C 0.0421(7) 0.4624(4) 0.3017(3) 0.0271(12) Uani 1 1 d .
C56 C 0.0249(7) 0.3824(4) 0.3562(3) 0.0244(11) Uani 1 1 d .
C57 C 0.1758(7) 0.3479(3) 0.3786(3) 0.0250(12) Uani 1 1 d .
C58 C 0.4578(8) 0.4006(5) 0.3483(5) 0.0410(16) Uani 1 1 d .
H54 H 0.4838 0.4115 0.3919 0.062 Uiso 1 1 calc R
H55 H 0.5067 0.4397 0.3015 0.062 Uiso 1 1 calc R
H56 H 0.4948 0.3465 0.3584 0.062 Uiso 1 1 calc R
C59 C 0.2633(9) 0.5597(4) 0.2423(4) 0.0383(16) Uani 1 1 d .
H57 H 0.1949 0.5899 0.1984 0.057 Uiso 1 1 calc R
H58 H 0.3662 0.5542 0.2234 0.057 Uiso 1 1 calc R
H59 H 0.2699 0.5883 0.2743 0.057 Uiso 1 1 calc R
C60 C -0.0907(8) 0.5216(4) 0.2678(4) 0.0367(15) Uani 1 1 d .
H60 H -0.1191 0.5454 0.3027 0.055 Uiso 1 1 calc R
H61 H -0.1791 0.4940 0.2608 0.055 Uiso 1 1 calc R
H62 H -0.0602 0.5639 0.2179 0.055 Uiso 1 1 calc R
C61 C -0.1223(8) 0.3451(4) 0.3949(4) 0.0365(15) Uani 1 1 d .
H63 H -0.1524 0.3656 0.4322 0.055 Uiso 1 1 calc R
H64 H -0.1069 0.2868 0.4217 0.055 Uiso 1 1 calc R
H65 H -0.2036 0.3585 0.3562 0.055 Uiso 1 1 calc R
C62 C 0.2173(8) 0.2670(4) 0.4425(4) 0.0331(14) Uani 1 1 d .
H66 H 0.3126 0.2462 0.4293 0.050 Uiso 1 1 calc R
H67 H 0.1339 0.2302 0.4496 0.050 Uiso 1 1 calc R
H68 H 0.2326 0.2721 0.4903 0.050 Uiso 1 1 calc R

loop_
_atom_site_aniso_label
_atom_site_aniso_U_11
_atom_site_aniso_U_22
_atom_site_aniso_U_33
_atom_site_aniso_U_23
_atom_site_aniso_U_13
_atom_site_aniso_U_12
Mo1 0.0153(2) 0.0169(2) 0.0135(2) -0.00412(17) -0.00047(16) 0.00065(16)
Si1 0.0171(7) 0.0175(7) 0.0161(7) -0.0054(6) 0.0003(5) 0.0008(5)
O1 0.030(3) 0.058(3) 0.046(3) -0.027(3) -0.016(2) 0.009(2)
O2 0.043(3) 0.032(3) 0.052(3) -0.022(2) 0.017(2) -0.013(2)
N1 0.022(2) 0.019(2) 0.013(2) -0.0030(17) -0.0041(17) 0.0031(17)
N2 0.019(2) 0.018(2) 0.025(2) -0.0046(19) -0.0018(18) 0.0036(17)
C1 0.021(3) 0.034(3) 0.028(3) -0.016(3) -0.003(2) 0.006(2)
C2 0.024(3) 0.024(3) 0.028(3) -0.012(2) 0.004(2) -0.005(2)
C3 0.022(3) 0.020(2) 0.017(2) -0.007(2) -0.005(2) -0.001(2)
C4 0.025(3) 0.021(3) 0.022(3) -0.007(2) -0.002(2) -0.002(2)
C5 0.030(3) 0.023(3) 0.018(3) -0.004(2) -0.002(2) -0.006(2)
C6 0.030(3) 0.019(3) 0.019(3) -0.002(2) -0.001(2) 0.000(2)
C7 0.024(3) 0.023(3) 0.017(3) -0.004(2) -0.003(2) 0.005(2)
C8 0.023(3) 0.019(2) 0.014(2) -0.003(2) 0.001(2) 0.002(2)
C9 0.027(3) 0.023(3) 0.035(3) -0.011(3) -0.008(2) 0.003(2)
C10 0.030(3) 0.032(3) 0.038(4) -0.019(3) -0.016(3) 0.009(3)
C11 0.036(3) 0.027(3) 0.019(3) -0.009(2) -0.001(2) 0.008(2)
C12 0.038(3) 0.023(3) 0.026(3) -0.005(2) 0.001(3) -0.004(2)
C13 0.038(4) 0.026(3) 0.028(3) -0.007(3) -0.011(3) -0.005(3)
C14 0.044(4) 0.038(4) 0.019(3) -0.001(3) -0.008(3) 0.010(3)
C15 0.022(3) 0.019(2) 0.014(2) -0.003(2) 0.0012(19) -0.001(2)
C16 0.022(3) 0.034(3) 0.029(3) -0.015(3) 0.000(2) 0.004(2)
C17 0.029(3) 0.039(3) 0.032(3) -0.021(3) 0.002(3) 0.005(3)
C18 0.031(3) 0.029(3) 0.020(3) -0.011(2) 0.004(2) -0.003(2)
C19 0.024(3) 0.021(3) 0.022(3) -0.007(2) -0.001(2) -0.001(2)
C20 0.024(3) 0.020(3) 0.021(3) -0.006(2) 0.003(2) 0.001(2)
C21 0.035(4) 0.051(4) 0.037(4) -0.029(3) -0.001(3) -0.001(3)
C22 0.024(3) 0.030(3) 0.030(3) -0.020(3) 0.000(2) 0.000(2)
C23 0.027(3) 0.025(3) 0.017(3) -0.010(2) -0.001(2) -0.001(2)
C24 0.024(3) 0.029(3) 0.023(3) -0.016(2) -0.003(2) 0.001(2)
C25 0.035(3) 0.022(3) 0.021(3) -0.010(2) 0.001(2) -0.002(2)
C26 0.032(3) 0.026(3) 0.030(3) -0.018(3) -0.006(2) 0.007(2)
C27 0.025(3) 0.041(4) 0.038(4) -0.021(3) 0.011(3) -0.008(3)
C28 0.038(3) 0.027(3) 0.028(3) -0.010(3) 0.000(3) 0.001(3)
C29 0.027(3) 0.048(4) 0.044(4) -0.026(3) -0.009(3) -0.003(3)
C30 0.048(4) 0.028(3) 0.044(4) -0.021(3) 0.002(3) -0.010(3)
C31 0.042(4) 0.034(3) 0.038(4) -0.018(3) -0.007(3) 0.018(3)
Mo2 0.0151(2) 0.0179(2) 0.0136(2) -0.00467(17) -0.00038(16) -0.00095(16)
Si2 0.0176(7) 0.0165(7) 0.0165(7) -0.0044(5) -0.0011(5) -0.0003(5)
O3 0.038(3) 0.029(2) 0.041(3) -0.015(2) -0.013(2) 0.013(2)
O4 0.030(3) 0.062(3) 0.042(3) -0.027(3) 0.015(2) -0.012(2)
N3 0.021(2) 0.018(2) 0.012(2) -0.0016(17) -0.0010(17) 0.0002(17)
N4 0.019(2) 0.021(2) 0.024(2) -0.0060(19) -0.0032(18) -0.0005(18)
C32 0.016(2) 0.030(3) 0.025(3) -0.013(2) -0.005(2) 0.003(2)
C33 0.023(3) 0.028(3) 0.021(3) -0.006(2) -0.004(2) -0.007(2)
C34 0.017(2) 0.018(2) 0.015(2) -0.007(2) 0.0023(19) 0.0028(19)
C35 0.018(2) 0.025(3) 0.022(3) -0.009(2) -0.003(2) 0.004(2)
C36 0.032(3) 0.021(3) 0.016(3) -0.003(2) -0.002(2) 0.007(2)
C37 0.027(3) 0.022(3) 0.019(3) -0.003(2) 0.003(2) 0.003(2)
C38 0.023(3) 0.024(3) 0.018(3) -0.006(2) 0.003(2) -0.002(2)
C39 0.024(3) 0.016(2) 0.015(2) -0.0019(19) -0.005(2) 0.002(2)
C40 0.024(3) 0.018(2) 0.023(3) -0.005(2) -0.001(2) -0.004(2)
C41 0.027(3) 0.028(3) 0.015(2) -0.006(2) 0.000(2) 0.003(2)
C42 0.033(3) 0.026(3) 0.022(3) -0.011(2) -0.007(2) 0.007(2)
C43 0.027(3) 0.031(3) 0.029(3) -0.014(3) -0.008(2) -0.002(2)
C44 0.021(3) 0.027(3) 0.025(3) -0.010(2) -0.005(2) 0.001(2)
C45 0.036(4) 0.050(4) 0.037(4) -0.029(3) -0.006(3) 0.003(3)
C46 0.024(3) 0.023(3) 0.021(3) -0.010(2) 0.001(2) -0.002(2)
C47 0.025(3) 0.032(3) 0.031(3) -0.012(3) 0.004(2) -0.005(2)
C48 0.025(3) 0.038(3) 0.034(3) -0.015(3) 0.006(3) -0.012(3)
C49 0.044(4) 0.023(3) 0.014(3) -0.004(2) 0.004(2) -0.011(2)
C50 0.040(4) 0.019(3) 0.029(3) -0.002(2) -0.002(3) -0.001(2)
C51 0.030(3) 0.019(3) 0.030(3) -0.004(2) 0.005(2) -0.003(2)
C52 0.053(4) 0.033(3) 0.024(3) -0.004(3) 0.007(3) -0.016(3)
C53 0.018(3) 0.036(3) 0.032(3) -0.022(3) 0.000(2) -0.006(2)
C54 0.041(3) 0.024(3) 0.022(3) -0.012(2) 0.006(2) -0.006(2)
C55 0.035(3) 0.028(3) 0.022(3) -0.015(2) -0.004(2) 0.006(2)
C56 0.024(3) 0.030(3) 0.023(3) -0.016(2) 0.002(2) 0.000(2)
C57 0.038(3) 0.020(3) 0.015(2) -0.005(2) -0.006(2) 0.000(2)
C58 0.029(3) 0.052(4) 0.049(4) -0.027(4) -0.002(3) -0.009(3)
C59 0.053(4) 0.024(3) 0.039(4) -0.013(3) 0.004(3) -0.011(3)
C60 0.042(4) 0.035(3) 0.030(3) -0.012(3) -0.005(3) 0.017(3)
C61 0.027(3) 0.045(4) 0.044(4) -0.025(3) 0.012(3) -0.010(3)
C62 0.044(4) 0.026(3) 0.025(3) -0.008(3) -0.005(3) 0.003(3)

loop_
_atom_type_symbol
_atom_type_description
_atom_type_scat_dispersion_real
_atom_type_scat_dispersion_imag
_atom_type_scat_source
C C 0.0033 0.0016 'International Tables Vol C Tables 4.2.6.8 and 6.1.1.4'
H H 0.0000 0.0000 'International Tables Vol C Tables 4.2.6.8 and 6.1.1.4'
N N 0.0061 0.0033 'International Tables Vol C Tables 4.2.6.8 and 6.1.1.4'
O O 0.0106 0.0060 'International Tables Vol C Tables 4.2.6.8 and 6.1.1.4'
Si Si 0.0817 0.0704 'International Tables Vol C Tables 4.2.6.8 and 6.1.1.4'
Mo Mo -1.6832 0.6857 'International Tables Vol C Tables 4.2.6.8 and 6.1.1.4'

loop_
_geom_angle_atom_site_label_1
_geom_angle_atom_site_label_2
_geom_angle_atom_site_label_3
_geom_angle
C2 Mo1 C1 76.7(3)
C2 Mo1 N1 130.5(2)
C1 Mo1 N1 87.0(2)
C2 Mo1 C22 88.8(2)
C1 Mo1 C22 101.7(2)
N1 Mo1 C22 140.56(19)
C2 Mo1 C23 88.5(2)
C1 Mo1 C23 136.4(2)
N1 Mo1 C23 130.92(19)
C22 Mo1 C23 36.3(2)
C2 Mo1 C24 119.5(2)
C1 Mo1 C24 152.3(2)
N1 Mo1 C24 96.06(19)
C22 Mo1 C24 59.5(2)
C23 Mo1 C24 35.0(2)
C2 Mo1 C26 120.7(2)
C1 Mo1 C26 93.7(2)
N1 Mo1 C26 106.5(2)
C22 Mo1 C26 35.4(2)
C23 Mo1 C26 59.1(2)
C24 Mo1 C26 58.9(2)
C2 Mo1 C25 144.8(2)
C1 Mo1 C25 118.9(2)
N1 Mo1 C25 83.68(19)
C22 Mo1 C25 58.3(2)
C23 Mo1 C25 58.0(2)
C24 Mo1 C25 35.0(2)
C26 Mo1 C25 34.8(2)
C2 Mo1 Si1 70.37(18)
C1 Mo1 Si1 110.47(18)
N1 Mo1 Si1 72.53(12)
C22 Mo1 Si1 135.54(16)
C23 Mo1 Si1 102.29(15)
C24 Mo1 Si1 96.66(14)
C26 Mo1 Si1 155.53(15)
C25 Mo1 Si1 123.33(16)
N2 Si1 C8 106.9(2)
N2 Si1 C15 104.7(2)
C8 Si1 C15 104.5(2)
N2 Si1 Mo1 98.27(16)
C8 Si1 Mo1 122.26(18)
C15 Si1 Mo1 118.14(18)
C7 N1 C3 118.0(5)
C7 N1 Mo1 118.6(4)
C3 N1 Mo1 123.0(4)
C3 N2 Si1 115.6(4)
O1 C1 Mo1 174.5(6)
O2 C2 Mo1 175.3(5)
N2 C3 N1 117.8(5)
N2 C3 C4 121.2(5)
N1 C3 C4 121.0(5)
C5 C4 C3 119.1(5)
C4 C5 C6 120.5(6)
C7 C6 C5 117.7(5)
N1 C7 C6 123.7(5)
C9 C8 C13 117.0(5)
C9 C8 Si1 124.8(4)
C13 C8 Si1 118.2(4)
C10 C9 C8 120.7(6)
C11 C10 C9 121.7(6)
C10 C11 C12 117.8(6)
C10 C11 C14 122.6(6)
C12 C11 C14 119.5(6)
C11 C12 C13 121.0(6)
C12 C13 C8 121.5(6)
C20 C15 C16 116.6(5)
C20 C15 Si1 123.9(4)
C16 C15 Si1 119.4(4)
C17 C16 C15 121.6(6)
C16 C17 C18 120.8(6)
C17 C18 C19 118.4(5)
C17 C18 C21 120.4(6)
C19 C18 C21 121.1(6)
C20 C19 C18 120.3(5)
C19 C20 C15 122.3(5)
C26 C22 C23 108.3(5)
C26 C22 C27 125.3(6)
C23 C22 C27 125.6(6)
C26 C22 Mo1 76.1(4)
C23 C22 Mo1 72.4(3)
C27 C22 Mo1 125.5(4)
C24 C23 C22 109.1(5)
C24 C23 C28 124.7(5)
C22 C23 C28 125.8(6)
C24 C23 Mo1 75.2(3)
C22 C23 Mo1 71.3(3)
C28 C23 Mo1 125.4(4)
C23 C24 C25 106.9(5)
C23 C24 C29 128.7(6)
C25 C24 C29 123.6(6)
C23 C24 Mo1 69.8(3)
C25 C24 Mo1 74.3(3)
C29 C24 Mo1 129.2(4)
C26 C25 C24 108.8(5)
C26 C25 C30 125.4(6)
C24 C25 C30 125.6(6)
C26 C25 Mo1 71.4(3)
C24 C25 Mo1 70.7(3)
C30 C25 Mo1 127.9(4)
C22 C26 C25 106.8(5)
C22 C26 C31 125.3(6)
C25 C26 C31 127.6(6)
C22 C26 Mo1 68.5(3)
C25 C26 Mo1 73.8(3)
C31 C26 Mo1 126.8(4)
C32 Mo2 C33 75.9(3)
C32 Mo2 N3 128.8(2)
C33 Mo2 N3 86.0(2)
C32 Mo2 C53 97.9(2)
C33 Mo2 C53 95.8(2)
N3 Mo2 C53 131.8(2)
C32 Mo2 C57 86.9(2)
C33 Mo2 C57 126.2(2)
N3 Mo2 C57 139.27(19)
C53 Mo2 C57 36.1(2)
C32 Mo2 C54 133.4(2)
C33 Mo2 C54 98.0(2)
N3 Mo2 C54 95.9(2)
C53 Mo2 C54 36.0(2)
C57 Mo2 C54 59.2(2)
C32 Mo2 C56 111.9(2)
C33 Mo2 C56 154.1(2)
N3 Mo2 C56 105.02(19)
C53 Mo2 C56 59.2(2)
C57 Mo2 C56 35.3(2)
C54 Mo2 C56 58.2(2)
C32 Mo2 C55 144.2(2)
C33 Mo2 C55 128.8(2)
N3 Mo2 C55 83.03(18)
C53 Mo2 C55 58.6(2)
C57 Mo2 C55 57.9(2)
C54 Mo2 C55 34.6(2)
C56 Mo2 C55 34.2(2)
C32 Mo2 Si2 71.37(17)
C33 Mo2 Si2 113.40(17)
N3 Mo2 Si2 73.03(12)
C53 Mo2 Si2 144.17(16)
C57 Mo2 Si2 108.17(16)
C54 Mo2 Si2 145.34(17)
C56 Mo2 Si2 92.32(15)
C55 Mo2 Si2 110.70(16)
N4 Si2 C46 106.3(3)
N4 Si2 C39 103.8(2)
C46 Si2 C39 105.2(2)
N4 Si2 Mo2 98.27(17)
C46 Si2 Mo2 120.36(18)
C39 Si2 Mo2 120.40(18)
C34 N3 C38 117.7(5)
C34 N3 Mo2 123.6(3)
C38 N3 Mo2 118.4(4)
C34 N4 Si2 116.0(4)
O3 C32 Mo2 176.7(5)
O4 C33 Mo2 174.6(6)
N3 C34 N4 116.8(5)
N3 C34 C35 121.4(5)
N4 C34 C35 121.7(5)
C36 C35 C34 119.5(5)
C35 C36 C37 119.2(5)
C38 C37 C36 118.5(5)
N3 C38 C37 123.6(6)
C40 C39 C44 116.2(5)
C40 C39 Si2 125.1(4)
C44 C39 Si2 118.6(4)
C41 C40 C39 122.6(5)
C40 C41 C42 120.9(6)
C41 C42 C43 117.2(5)
C41 C42 C45 121.0(6)
C43 C42 C45 121.8(6)
C44 C43 C42 122.4(6)
C43 C44 C39 120.7(6)
C51 C46 C47 116.5(5)
C51 C46 Si2 117.3(4)
C47 C46 Si2 126.2(5)
C46 C47 C48 121.9(6)
C49 C48 C47 120.5(6)
C48 C49 C50 118.3(5)
C48 C49 C52 122.0(6)
C50 C49 C52 119.7(6)
C51 C50 C49 120.9(6)
C46 C51 C50 121.9(6)
C57 C53 C54 107.4(5)
C57 C53 C58 127.4(6)
C54 C53 C58 124.8(6)
C57 C53 Mo2 73.0(3)
C54 C53 Mo2 74.2(3)
C58 C53 Mo2 124.0(4)
C55 C54 C53 107.8(5)
C55 C54 C59 124.2(6)
C53 C54 C59 127.4(6)
C55 C54 Mo2 75.3(3)
C53 C54 Mo2 69.8(3)
C59 C54 Mo2 127.4(4)
C56 C55 C54 109.1(5)
C56 C55 C60 123.9(6)
C54 C55 C60 126.8(6)
C56 C55 Mo2 72.4(3)
C54 C55 Mo2 70.0(3)
C60 C55 Mo2 127.1(4)
C55 C56 C57 107.2(5)
C55 C56 C61 126.2(6)
C57 C56 C61 125.5(6)
C55 C56 Mo2 73.5(3)
C57 C56 Mo2 69.1(3)
C61 C56 Mo2 131.5(4)
C53 C57 C56 108.5(5)
C53 C57 C62 124.0(6)
C56 C57 C62 127.1(6)
C53 C57 Mo2 70.9(3)
C56 C57 Mo2 75.6(3)
C62 C57 Mo2 125.7(4)

loop_
_geom_bond_atom_site_label_1
_geom_bond_atom_site_label_2
_geom_bond_distance
Mo1 C2 1.920(6)
Mo1 C1 1.945(6)
Mo1 N1 2.245(5)
Mo1 C22 2.281(6)
Mo1 C23 2.295(5)
Mo1 C24 2.364(5)
Mo1 C26 2.379(6)
Mo1 C25 2.411(6)
Mo1 Si1 2.5243(15)
Si1 N2 1.783(5)
Si1 C8 1.879(5)
Si1 C15 1.883(6)
O1 C1 1.157(8)
O2 C2 1.170(7)
N1 C7 1.352(7)
N1 C3 1.356(7)
N2 C3 1.354(7)
C3 C4 1.422(8)
C4 C5 1.358(8)
C5 C6 1.389(9)
C6 C7 1.384(8)
C8 C9 1.396(8)
C8 C13 1.399(8)
C9 C10 1.394(9)
C10 C11 1.381(10)
C11 C12 1.384(9)
C11 C14 1.507(8)
C12 C13 1.388(9)
C15 C20 1.386(8)
C15 C16 1.415(8)
C16 C17 1.376(9)
C17 C18 1.392(9)
C18 C19 1.397(8)
C18 C21 1.503(8)
C19 C20 1.384(8)
C22 C26 1.418(9)
C22 C23 1.427(8)
C22 C27 1.503(8)
C23 C24 1.404(8)
C23 C28 1.516(8)
C24 C25 1.437(8)
C24 C29 1.496(8)
C25 C26 1.431(9)
C25 C30 1.490(9)
C26 C31 1.493(8)
Mo2 C32 1.937(6)
Mo2 C33 1.946(6)
Mo2 N3 2.242(4)
Mo2 C53 2.278(6)
Mo2 C57 2.306(5)
Mo2 C54 2.335(6)
Mo2 C56 2.390(6)
Mo2 C55 2.404(6)
Mo2 Si2 2.5143(15)
Si2 N4 1.781(5)
Si2 C46 1.870(6)
Si2 C39 1.889(6)
O3 C32 1.159(7)
O4 C33 1.166(8)
N3 C34 1.355(7)
N3 C38 1.357(7)
N4 C34 1.365(7)
C34 C35 1.407(7)
C35 C36 1.368(8)
C36 C37 1.399(9)
C37 C38 1.367(8)
C39 C40 1.404(8)
C39 C44 1.409(8)
C40 C41 1.378(8)
C41 C42 1.389(9)
C42 C43 1.394(9)
C42 C45 1.505(8)
C43 C44 1.380(9)
C46 C51 1.384(8)
C46 C47 1.393(8)
C47 C48 1.399(9)
C48 C49 1.367(9)
C49 C50 1.391(10)
C49 C52 1.511(8)
C50 C51 1.385(9)
C53 C57 1.419(8)
C53 C54 1.427(9)
C53 C58 1.514(9)
C54 C55 1.413(9)
C54 C59 1.500(8)
C55 C56 1.408(9)
C55 C60 1.509(8)
C56 C57 1.427(8)
C56 C61 1.501(8)
C57 C62 1.505(8)

loop_
_geom_torsion_atom_site_label_1
_geom_torsion_atom_site_label_2
_geom_torsion_atom_site_label_3
_geom_torsion_atom_site_label_4
_geom_torsion
C2 Mo1 Si1 N2 173.3(3)
C1 Mo1 Si1 N2 106.5(3)
N1 Mo1 Si1 N2 26.6(2)
C22 Mo1 Si1 N2 -120.0(3)
C23 Mo1 Si1 N2 -102.7(2)
C24 Mo1 Si1 N2 -67.6(2)
C26 Mo1 Si1 N2 -64.9(4)
C25 Mo1 Si1 N2 -43.2(2)
C2 Mo1 Si1 C8 -70.6(3)
C1 Mo1 Si1 C8 -137.4(3)
N1 Mo1 Si1 C8 142.7(3)
C22 Mo1 Si1 C8 -3.9(3)
C23 Mo1 Si1 C8 13.4(3)
C24 Mo1 Si1 C8 48.4(3)
C26 Mo1 Si1 C8 51.2(5)
C25 Mo1 Si1 C8 72.9(3)
C2 Mo1 Si1 C15 61.7(3)
C1 Mo1 Si1 C15 -5.1(3)
N1 Mo1 Si1 C15 -85.0(2)
C22 Mo1 Si1 C15 128.4(3)
C23 Mo1 Si1 C15 145.7(2)
C24 Mo1 Si1 C15 -179.2(2)
C26 Mo1 Si1 C15 -176.5(4)
C25 Mo1 Si1 C15 -154.8(3)
C2 Mo1 N1 C7 118.6(4)
C1 Mo1 N1 C7 49.0(4)
C22 Mo1 N1 C7 -55.8(5)
C23 Mo1 N1 C7 -107.2(4)
C24 Mo1 N1 C7 -103.3(4)
C26 Mo1 N1 C7 -44.0(4)
C25 Mo1 N1 C7 -70.5(4)
Si1 Mo1 N1 C7 161.6(4)
C2 Mo1 N1 C3 -68.3(5)
C1 Mo1 N1 C3 -138.0(4)
C22 Mo1 N1 C3 117.2(5)
C23 Mo1 N1 C3 65.8(5)
C24 Mo1 N1 C3 69.7(4)
C26 Mo1 N1 C3 129.0(4)
C25 Mo1 N1 C3 102.5(4)
Si1 Mo1 N1 C3 -25.4(4)
C8 Si1 N2 C3 -162.5(4)
C15 Si1 N2 C3 87.0(4)
Mo1 Si1 N2 C3 -35.0(4)
Si1 N2 C3 N1 20.7(6)
Si1 N2 C3 C4 -157.0(4)
C7 N1 C3 N2 -176.3(5)
Mo1 N1 C3 N2 10.6(7)
C7 N1 C3 C4 1.4(8)
Mo1 N1 C3 C4 -171.7(4)
N2 C3 C4 C5 176.3(5)
N1 C3 C4 C5 -1.3(8)
C3 C4 C5 C6 0.1(9)
C4 C5 C6 C7 0.8(9)
C3 N1 C7 C6 -0.4(8)
Mo1 N1 C7 C6 173.0(5)
C5 C6 C7 N1 -0.8(9)
N2 Si1 C8 C9 19.9(6)
C15 Si1 C8 C9 130.5(5)
Mo1 Si1 C8 C9 -91.8(5)
N2 Si1 C8 C13 -162.8(5)
C15 Si1 C8 C13 -52.2(5)
Mo1 Si1 C8 C13 85.5(5)
C13 C8 C9 C10 -3.9(9)
Si1 C8 C9 C10 173.4(5)
C8 C9 C10 C11 1.0(10)
C9 C10 C11 C12 2.8(10)
C9 C10 C11 C14 -175.7(6)
C10 C11 C12 C13 -3.6(10)
C14 C11 C12 C13 175.0(6)
C11 C12 C13 C8 0.5(11)
C9 C8 C13 C12 3.2(10)
Si1 C8 C13 C12 -174.3(5)
N2 Si1 C15 C20 -110.8(5)
C8 Si1 C15 C20 136.9(5)
Mo1 Si1 C15 C20 -2.9(5)
N2 Si1 C15 C16 64.8(5)
C8 Si1 C15 C16 -47.5(5)
Mo1 Si1 C15 C16 172.8(4)
C20 C15 C16 C17 0.7(9)
Si1 C15 C16 C17 -175.2(5)
C15 C16 C17 C18 0.2(10)
C16 C17 C18 C19 -0.6(10)
C16 C17 C18 C21 178.9(6)
C17 C18 C19 C20 0.1(9)
C21 C18 C19 C20 -179.4(6)
C18 C19 C20 C15 0.9(9)
C16 C15 C20 C19 -1.3(8)
Si1 C15 C20 C19 174.5(4)
C2 Mo1 C22 C26 -156.0(4)
C1 Mo1 C22 C26 -79.9(4)
N1 Mo1 C22 C26 19.7(5)
C23 Mo1 C22 C26 114.8(5)
C24 Mo1 C22 C26 78.2(4)
C25 Mo1 C22 C26 37.0(3)
Si1 Mo1 C22 C26 144.1(3)
C2 Mo1 C22 C23 89.2(4)
C1 Mo1 C22 C23 165.4(4)
N1 Mo1 C22 C23 -95.0(4)
C24 Mo1 C22 C23 -36.6(3)
C26 Mo1 C22 C23 -114.8(5)
C25 Mo1 C22 C23 -77.7(4)
Si1 Mo1 C22 C23 29.3(4)
C2 Mo1 C22 C27 -32.4(6)
C1 Mo1 C22 C27 43.8(6)
N1 Mo1 C22 C27 143.4(5)
C23 Mo1 C22 C27 -121.6(7)
C24 Mo1 C22 C27 -158.2(6)
C26 Mo1 C22 C27 123.7(7)
C25 Mo1 C22 C27 160.7(6)
Si1 Mo1 C22 C27 -92.3(6)
C26 C22 C23 C24 -2.0(6)
C27 C22 C23 C24 -172.3(5)
Mo1 C22 C23 C24 66.3(4)
C26 C22 C23 C28 171.1(5)
C27 C22 C23 C28 0.8(9)
Mo1 C22 C23 C28 -120.7(6)
C26 C22 C23 Mo1 -68.2(4)
C27 C22 C23 Mo1 121.5(6)
C2 Mo1 C23 C24 153.6(4)
C1 Mo1 C23 C24 -137.5(4)
N1 Mo1 C23 C24 6.6(4)
C22 Mo1 C23 C24 -116.5(5)
C26 Mo1 C23 C24 -78.8(4)
C25 Mo1 C23 C24 -37.8(3)
Si1 Mo1 C23 C24 84.0(3)
C2 Mo1 C23 C22 -89.9(4)
C1 Mo1 C23 C22 -21.0(5)
N1 Mo1 C23 C22 123.1(3)
C24 Mo1 C23 C22 116.5(5)
C26 Mo1 C23 C22 37.8(3)
C25 Mo1 C23 C22 78.7(4)
Si1 Mo1 C23 C22 -159.5(3)
C2 Mo1 C23 C28 31.2(5)
C1 Mo1 C23 C28 100.1(6)
N1 Mo1 C23 C28 -115.8(5)
C22 Mo1 C23 C28 121.1(7)
C24 Mo1 C23 C28 -122.4(7)
C26 Mo1 C23 C28 158.9(6)
C25 Mo1 C23 C28 -160.2(6)
Si1 Mo1 C23 C28 -38.3(5)
C22 C23 C24 C25 1.8(6)
C28 C23 C24 C25 -171.3(5)
Mo1 C23 C24 C25 65.5(4)
C22 C23 C24 C29 171.7(6)
C28 C23 C24 C29 -1.4(10)
Mo1 C23 C24 C29 -124.6(6)
C22 C23 C24 Mo1 -63.7(4)
C28 C23 C24 Mo1 123.1(6)
C2 Mo1 C24 C23 -30.8(4)
C1 Mo1 C24 C23 89.9(6)
N1 Mo1 C24 C23 -175.0(3)
C22 Mo1 C24 C23 38.0(3)
C26 Mo1 C24 C23 79.4(4)
C25 Mo1 C24 C23 115.2(5)
Si1 Mo1 C24 C23 -101.9(3)
C2 Mo1 C24 C25 -145.9(4)
C1 Mo1 C24 C25 -25.2(7)
N1 Mo1 C24 C25 69.8(4)
C22 Mo1 C24 C25 -77.2(4)
C23 Mo1 C24 C25 -115.2(5)
C26 Mo1 C24 C25 -35.8(3)
Si1 Mo1 C24 C25 142.9(3)
C2 Mo1 C24 C29 93.2(6)
C1 Mo1 C24 C29 -146.1(6)
N1 Mo1 C24 C29 -51.0(6)
C22 Mo1 C24 C29 162.0(7)
C23 Mo1 C24 C29 124.0(7)
C26 Mo1 C24 C29 -156.6(7)
C25 Mo1 C24 C29 -120.8(7)
Si1 Mo1 C24 C29 22.1(6)
C23 C24 C25 C26 -1.0(6)
C29 C24 C25 C26 -171.5(6)
Mo1 C24 C25 C26 61.6(4)
C23 C24 C25 C30 174.1(6)
C29 C24 C25 C30 3.5(9)
Mo1 C24 C25 C30 -123.4(6)
C23 C24 C25 Mo1 -62.5(4)
C29 C24 C25 Mo1 126.9(6)
C2 Mo1 C25 C26 -60.8(6)
C1 Mo1 C25 C26 48.3(4)
N1 Mo1 C25 C26 131.3(4)
C22 Mo1 C25 C26 -37.7(4)
C23 Mo1 C25 C26 -80.8(4)
C24 Mo1 C25 C26 -118.6(5)
Si1 Mo1 C25 C26 -164.4(3)
C2 Mo1 C25 C24 57.8(6)
C1 Mo1 C25 C24 166.9(4)
N1 Mo1 C25 C24 -110.1(4)
C22 Mo1 C25 C24 80.9(4)
C23 Mo1 C25 C24 37.8(3)
C26 Mo1 C25 C24 118.6(5)
Si1 Mo1 C25 C24 -45.8(4)
C2 Mo1 C25 C30 178.4(5)
C1 Mo1 C25 C30 -72.5(6)
N1 Mo1 C25 C30 10.5(6)
C22 Mo1 C25 C30 -158.5(7)
C23 Mo1 C25 C30 158.4(7)
C24 Mo1 C25 C30 120.6(7)
C26 Mo1 C25 C30 -120.8(7)
Si1 Mo1 C25 C30 74.8(6)
C23 C22 C26 C25 1.3(6)
C27 C22 C26 C25 171.7(6)
Mo1 C22 C26 C25 -64.4(4)
C23 C22 C26 C31 -173.6(6)
C27 C22 C26 C31 -3.3(10)
Mo1 C22 C26 C31 120.6(6)
C23 C22 C26 Mo1 65.8(4)
C27 C22 C26 Mo1 -123.9(6)
C24 C25 C26 C22 -0.2(6)
C30 C25 C26 C22 -175.3(6)
Mo1 C25 C26 C22 60.9(4)
C24 C25 C26 C31 174.6(6)
C30 C25 C26 C31 -0.5(10)
Mo1 C25 C26 C31 -124.3(6)
C24 C25 C26 Mo1 -61.1(4)
C30 C25 C26 Mo1 123.8(6)
C2 Mo1 C26 C22 28.2(4)
C1 Mo1 C26 C22 105.0(4)
N1 Mo1 C26 C22 -167.1(3)
C23 Mo1 C26 C22 -38.8(3)
C24 Mo1 C26 C22 -79.9(4)
C25 Mo1 C26 C22 -116.0(5)
Si1 Mo1 C26 C22 -83.1(5)
C2 Mo1 C26 C25 144.2(4)
C1 Mo1 C26 C25 -139.1(4)
N1 Mo1 C26 C25 -51.1(4)
C22 Mo1 C26 C25 116.0(5)
C23 Mo1 C26 C25 77.1(4)
C24 Mo1 C26 C25 36.0(3)
Si1 Mo1 C26 C25 32.9(6)
C2 Mo1 C26 C31 -90.6(6)
C1 Mo1 C26 C31 -13.8(6)
N1 Mo1 C26 C31 74.1(6)
C22 Mo1 C26 C31 -118.8(7)
C23 Mo1 C26 C31 -157.6(7)
C24 Mo1 C26 C31 161.3(7)
C25 Mo1 C26 C31 125.2(8)
Si1 Mo1 C26 C31 158.1(4)
C32 Mo2 Si2 N4 -168.3(3)
C33 Mo2 Si2 N4 -103.5(3)
N3 Mo2 Si2 N4 -25.7(2)
C53 Mo2 Si2 N4 114.4(3)
C57 Mo2 Si2 N4 111.5(2)
C54 Mo2 Si2 N4 49.7(3)
C56 Mo2 Si2 N4 79.3(2)
C55 Mo2 Si2 N4 49.8(2)
C32 Mo2 Si2 C46 77.3(3)
C33 Mo2 Si2 C46 142.1(3)
N3 Mo2 Si2 C46 -140.1(2)
C53 Mo2 Si2 C46 0.0(4)
C57 Mo2 Si2 C46 -2.9(3)
C54 Mo2 Si2 C46 -64.7(4)
C56 Mo2 Si2 C46 -35.1(3)
C55 Mo2 Si2 C46 -64.6(3)
C32 Mo2 Si2 C39 -56.8(3)
C33 Mo2 Si2 C39 7.9(3)
N3 Mo2 Si2 C39 85.8(2)
C53 Mo2 Si2 C39 -134.1(3)
C57 Mo2 Si2 C39 -137.0(2)
C54 Mo2 Si2 C39 161.1(3)
C56 Mo2 Si2 C39 -169.2(2)
C55 Mo2 Si2 C39 161.2(2)
C32 Mo2 N3 C34 70.8(5)
C33 Mo2 N3 C34 139.1(4)
C53 Mo2 N3 C34 -126.6(4)
C57 Mo2 N3 C34 -75.2(5)
C54 Mo2 N3 C34 -123.2(4)
C56 Mo2 N3 C34 -64.7(4)
C55 Mo2 N3 C34 -91.0(4)
Si2 Mo2 N3 C34 23.2(4)
C32 Mo2 N3 C38 -115.6(4)
C33 Mo2 N3 C38 -47.3(4)
C53 Mo2 N3 C38 47.0(5)
C57 Mo2 N3 C38 98.4(5)
C54 Mo2 N3 C38 50.3(4)
C56 Mo2 N3 C38 108.9(4)
C55 Mo2 N3 C38 82.6(4)
Si2 Mo2 N3 C38 -163.2(4)
C46 Si2 N4 C34 160.3(4)
C39 Si2 N4 C34 -89.0(4)
Mo2 Si2 N4 C34 35.3(4)
C38 N3 C34 N4 178.9(5)
Mo2 N3 C34 N4 -7.5(7)
C38 N3 C34 C35 0.1(8)
Mo2 N3 C34 C35 173.7(4)
Si2 N4 C34 N3 -22.6(6)
Si2 N4 C34 C35 156.2(4)
N3 C34 C35 C36 0.9(8)
N4 C34 C35 C36 -177.8(5)
C34 C35 C36 C37 -2.0(8)
C35 C36 C37 C38 2.2(9)
C34 N3 C38 C37 0.1(8)
Mo2 N3 C38 C37 -173.9(4)
C36 C37 C38 N3 -1.3(9)
N4 Si2 C39 C40 112.6(5)
C46 Si2 C39 C40 -135.9(5)
Mo2 Si2 C39 C40 4.2(5)
N4 Si2 C39 C44 -62.5(5)
C46 Si2 C39 C44 49.0(5)
Mo2 Si2 C39 C44 -170.9(4)
C44 C39 C40 C41 1.0(8)
Si2 C39 C40 C41 -174.2(4)
C39 C40 C41 C42 0.3(9)
C40 C41 C42 C43 -1.5(9)
C40 C41 C42 C45 178.1(6)
C41 C42 C43 C44 1.3(9)
C45 C42 C43 C44 -178.3(6)
C42 C43 C44 C39 0.0(9)
C40 C39 C44 C43 -1.2(8)
Si2 C39 C44 C43 174.4(5)
N4 Si2 C46 C51 -165.9(5)
C39 Si2 C46 C51 84.4(5)
Mo2 Si2 C46 C51 -55.7(5)
N4 Si2 C46 C47 13.5(6)
C39 Si2 C46 C47 -96.2(5)
Mo2 Si2 C46 C47 123.7(5)
C51 C46 C47 C48 -0.8(9)
Si2 C46 C47 C48 179.8(5)
C46 C47 C48 C49 0.7(10)
C47 C48 C49 C50 1.3(10)
C47 C48 C49 C52 -178.3(6)
C48 C49 C50 C51 -3.2(10)
C52 C49 C50 C51 176.4(6)
C47 C46 C51 C50 -1.1(9)
Si2 C46 C51 C50 178.4(5)
C49 C50 C51 C46 3.1(10)
C32 Mo2 C53 C57 -73.6(4)
C33 Mo2 C53 C57 -150.2(4)
N3 Mo2 C53 C57 120.0(4)
C54 Mo2 C53 C57 114.3(5)
C56 Mo2 C53 C57 37.3(3)
C55 Mo2 C53 C57 77.4(4)
Si2 Mo2 C53 C57 -4.7(5)
C32 Mo2 C53 C54 172.1(4)
C33 Mo2 C53 C54 95.6(4)
N3 Mo2 C53 C54 5.7(5)
C57 Mo2 C53 C54 -114.3(5)
C56 Mo2 C53 C54 -77.0(4)
C55 Mo2 C53 C54 -36.9(3)
Si2 Mo2 C53 C54 -119.0(4)
C32 Mo2 C53 C58 50.4(6)
C33 Mo2 C53 C58 -26.1(6)
N3 Mo2 C53 C58 -116.0(5)
C57 Mo2 C53 C58 124.1(7)
C54 Mo2 C53 C58 -121.7(7)
C56 Mo2 C53 C58 161.3(7)
C55 Mo2 C53 C58 -158.6(7)
Si2 Mo2 C53 C58 119.4(5)
C57 C53 C54 C55 0.4(6)
C58 C53 C54 C55 -173.0(6)
Mo2 C53 C54 C55 66.4(4)
C57 C53 C54 C59 171.8(6)
C58 C53 C54 C59 -1.6(10)
Mo2 C53 C54 C59 -122.2(6)
C57 C53 C54 Mo2 -66.0(4)
C58 C53 C54 Mo2 120.7(6)
C32 Mo2 C54 C55 -126.4(4)
C33 Mo2 C54 C55 155.4(4)
N3 Mo2 C54 C55 68.7(4)
C53 Mo2 C54 C55 -115.6(5)
C57 Mo2 C54 C55 -77.0(4)
C56 Mo2 C54 C55 -35.4(3)
Si2 Mo2 C54 C55 0.2(5)
C32 Mo2 C54 C53 -10.8(5)
C33 Mo2 C54 C53 -88.9(4)
N3 Mo2 C54 C53 -175.7(3)
C57 Mo2 C54 C53 38.7(3)
C56 Mo2 C54 C53 80.2(4)
C55 Mo2 C54 C53 115.6(5)
Si2 Mo2 C54 C53 115.8(4)
C32 Mo2 C54 C59 111.4(6)
C33 Mo2 C54 C59 33.3(6)
N3 Mo2 C54 C59 -53.5(6)
C53 Mo2 C54 C59 122.2(8)
C57 Mo2 C54 C59 160.9(7)
C56 Mo2 C54 C59 -157.5(7)
C55 Mo2 C54 C59 -122.1(8)
Si2 Mo2 C54 C59 -122.0(6)
C53 C54 C55 C56 -0.6(7)
C59 C54 C55 C56 -172.3(6)
Mo2 C54 C55 C56 62.2(4)
C53 C54 C55 C60 175.3(6)
C59 C54 C55 C60 3.5(10)
Mo2 C54 C55 C60 -122.0(6)
C53 C54 C55 Mo2 -62.7(4)
C59 C54 C55 Mo2 125.5(6)
C32 Mo2 C55 C56 -25.2(6)
C33 Mo2 C55 C56 -150.6(4)
N3 Mo2 C55 C56 130.2(4)
C53 Mo2 C55 C56 -80.4(4)
C57 Mo2 C55 C56 -37.7(3)
C54 Mo2 C55 C56 -118.8(5)
Si2 Mo2 C55 C56 61.3(4)
C32 Mo2 C55 C54 93.5(5)
C33 Mo2 C55 C54 -31.9(5)
N3 Mo2 C55 C54 -111.0(4)
C53 Mo2 C55 C54 38.4(4)
C57 Mo2 C55 C54 81.1(4)
C56 Mo2 C55 C54 118.8(5)
Si2 Mo2 C55 C54 -179.9(3)
C32 Mo2 C55 C60 -144.8(5)
C33 Mo2 C55 C60 89.8(6)
N3 Mo2 C55 C60 10.6(6)
C53 Mo2 C55 C60 160.0(7)
C57 Mo2 C55 C60 -157.3(7)
C54 Mo2 C55 C60 121.6(7)
C56 Mo2 C55 C60 -119.6(7)
Si2 Mo2 C55 C60 -58.3(6)
C54 C55 C56 C57 0.5(6)
C60 C55 C56 C57 -175.4(5)
Mo2 C55 C56 C57 61.2(4)
C54 C55 C56 C61 169.5(6)
C60 C55 C56 C61 -6.4(9)
Mo2 C55 C56 C61 -129.8(6)
C54 C55 C56 Mo2 -60.7(4)
C60 C55 C56 Mo2 123.4(6)
C32 Mo2 C56 C55 164.4(4)
C33 Mo2 C56 C55 61.2(7)
N3 Mo2 C56 C55 -51.7(4)
C53 Mo2 C56 C55 78.3(4)
C57 Mo2 C56 C55 116.4(5)
C54 Mo2 C56 C55 35.9(4)
Si2 Mo2 C56 C55 -124.8(3)
C32 Mo2 C56 C57 48.0(4)
C33 Mo2 C56 C57 -55.2(7)
N3 Mo2 C56 C57 -168.1(3)
C53 Mo2 C56 C57 -38.1(3)
C54 Mo2 C56 C57 -80.5(4)
C55 Mo2 C56 C57 -116.4(5)
Si2 Mo2 C56 C57 118.9(3)
C32 Mo2 C56 C61 -71.5(6)
C33 Mo2 C56 C61 -174.8(6)
N3 Mo2 C56 C61 72.4(6)
C53 Mo2 C56 C61 -157.6(7)
C57 Mo2 C56 C61 -119.6(8)
C54 Mo2 C56 C61 160.0(7)
C55 Mo2 C56 C61 124.1(8)
Si2 Mo2 C56 C61 -0.7(6)
C54 C53 C57 C56 0.0(6)
C58 C53 C57 C56 173.1(6)
Mo2 C53 C57 C56 -66.8(4)
C54 C53 C57 C62 -172.4(5)
C58 C53 C57 C62 0.7(10)
Mo2 C53 C57 C62 120.8(6)
C54 C53 C57 Mo2 66.8(4)
C58 C53 C57 Mo2 -120.1(6)
C55 C56 C57 C53 -0.3(6)
C61 C56 C57 C53 -169.4(6)
Mo2 C56 C57 C53 63.8(4)
C55 C56 C57 C62 171.8(6)
C61 C56 C57 C62 2.7(10)
Mo2 C56 C57 C62 -124.1(6)
C55 C56 C57 Mo2 -64.1(4)
C61 C56 C57 Mo2 126.8(6)
C32 Mo2 C57 C53 107.9(4)
C33 Mo2 C57 C53 37.8(5)
N3 Mo2 C57 C53 -98.0(4)
C54 Mo2 C57 C53 -38.6(4)
C56 Mo2 C57 C53 -115.8(5)
C55 Mo2 C57 C53 -79.4(4)
Si2 Mo2 C57 C53 177.1(3)
C32 Mo2 C57 C56 -136.3(4)
C33 Mo2 C57 C56 153.6(4)
N3 Mo2 C57 C56 17.8(5)
C53 Mo2 C57 C56 115.8(5)
C54 Mo2 C57 C56 77.2(4)
C55 Mo2 C57 C56 36.4(3)
Si2 Mo2 C57 C56 -67.1(3)
C32 Mo2 C57 C62 -10.8(6)
C33 Mo2 C57 C62 -80.8(6)
N3 Mo2 C57 C62 143.3(5)
C53 Mo2 C57 C62 -118.6(7)
C54 Mo2 C57 C62 -157.2(6)
C56 Mo2 C57 C62 125.5(7)
C55 Mo2 C57 C62 162.0(6)
Si2 Mo2 C57 C62 58.5(6)
